data_4122585
loop_
_publ_author_name
'Jablonskyt\.e, Au\<sra'
'Webster, Lee R.'
'Simmons, Trevor R.'
'Wright, Joseph A.'
'Pickett, Christopher J.'

_publ_section_title
;
 Electronic control of the protonation rates of Fe-Fe bonds.
;
_journal_issue 37
_journal_name_full 'Journal of the American Chemical Society'
_journal_page_first 13038
_journal_page_last 13044
_journal_paper_doi 10.1021/ja506693m
_journal_volume 136
_journal_year 2014
_chemical_formula_moiety 'C12 H12 Fe2 O6 S2'
_chemical_formula_structural Fe2(iPr-pdt)(CO)6
_chemical_formula_sum 'C12 H12 Fe2 O6 S2'
_chemical_formula_weight 428.04
_chemical_name_systematic
;
 ?
;
_space_group_crystal_system triclinic
_space_group_IT_number 2
_space_group_name_Hall '-P 1'
_space_group_name_H-M_alt 'P -1'
_symmetry_space_group_name_Hall '-P 1'
_symmetry_space_group_name_H-M 'P -1'
_atom_sites_solution_hydrogens geom
_audit_creation_method SHELXL-2014
_cell_angle_alpha 74.585(3)
_cell_angle_beta 75.109(3)
_cell_angle_gamma 89.144(4)
_cell_formula_units_Z 2
_cell_length_a 9.11680(10)
_cell_length_b 9.65810(10)
_cell_length_c 9.82730(10)
_cell_measurement_reflns_used 4649
_cell_measurement_temperature 100(2)
_cell_measurement_theta_max 27.6
_cell_measurement_theta_min 2.2
_cell_volume 804.84(2)
_computing_cell_refinement 'CrystalClear-SM Expert (Rigaku, 2011)'
_computing_data_collection 'CrystalClear-SM Expert (Rigaku, 2011)'
_computing_data_reduction 'CrystalClear-SM Expert (Rigaku, 2011)'
_computing_molecular_graphics 'ORTEP-3 (Farrugia, 1997)'
_computing_publication_material
;
 SHELXL-2014 (Sheldrick, 2014), WinGX (Farrugia, 2012)
 and enCIFer (Allen et al., 2004)
;
_computing_structure_refinement 'SHELXL-2014 (Sheldrick, 2014)'
_computing_structure_solution 'SIR92 (Altomare et al., 1993)'
_diffrn_ambient_temperature 100(2)
_diffrn_detector_area_resol_mean 28.5714
_diffrn_measured_fraction_theta_full 0.995
_diffrn_measured_fraction_theta_max 0.993
_diffrn_measurement_device
;
AFC12 (Right): Kappa 3 circle
;
_diffrn_measurement_device_type
;
Rigaku Saturn724+ (2x2 bin mode)
;
_diffrn_measurement_method 'profile data from \w-scans'
_diffrn_radiation_monochromator graphite
_diffrn_radiation_probe x-ray
_diffrn_radiation_type MoK\a
_diffrn_radiation_wavelength 0.71073
_diffrn_reflns_av_R_equivalents 0.0233
_diffrn_reflns_av_unetI/netI 0.0256
_diffrn_reflns_Laue_measured_fraction_full 0.995
_diffrn_reflns_Laue_measured_fraction_max 0.993
_diffrn_reflns_limit_h_max 11
_diffrn_reflns_limit_h_min -11
_diffrn_reflns_limit_k_max 12
_diffrn_reflns_limit_k_min -12
_diffrn_reflns_limit_l_max 12
_diffrn_reflns_limit_l_min -12
_diffrn_reflns_number 11191
_diffrn_reflns_point_group_measured_fraction_full 0.995
_diffrn_reflns_point_group_measured_fraction_max 0.993
_diffrn_reflns_theta_full 25.242
_diffrn_reflns_theta_max 27.500
_diffrn_reflns_theta_min 2.191
_diffrn_source 'Rotating Anode'
_exptl_absorpt_coefficient_mu 2.084
_exptl_absorpt_correction_T_max 1.000
_exptl_absorpt_correction_T_min 0.727
_exptl_absorpt_correction_type multi-scan
_exptl_absorpt_process_details 'CrystalClear-SM Expert (Rigaku, 2011)'
_exptl_crystal_colour red
_exptl_crystal_density_diffrn 1.766
_exptl_crystal_description block
_exptl_crystal_F_000 432
_exptl_crystal_size_max 0.440
_exptl_crystal_size_mid 0.220
_exptl_crystal_size_min 0.140
_refine_diff_density_max 0.351
_refine_diff_density_min -0.343
_refine_diff_density_rms 0.066
_refine_ls_extinction_method none
_refine_ls_goodness_of_fit_ref 1.138
_refine_ls_hydrogen_treatment constr
_refine_ls_matrix_type full
_refine_ls_number_parameters 201
_refine_ls_number_reflns 3667
_refine_ls_number_restraints 0
_refine_ls_restrained_S_all 1.138
_refine_ls_R_factor_all 0.0213
_refine_ls_R_factor_gt 0.0208
_refine_ls_shift/su_max 0.001
_refine_ls_shift/su_mean 0.000
_refine_ls_structure_factor_coef Fsqd
_refine_ls_weighting_details 'w=1/[\s^2^(Fo^2^)+(0.0236P)^2^+0.2937P] where P=(Fo^2^+2Fc^2^)/3'
_refine_ls_weighting_scheme calc
_refine_ls_wR_factor_gt 0.0580
_refine_ls_wR_factor_ref 0.0583
_reflns_Friedel_coverage 0.000
_reflns_number_gt 3606
_reflns_number_total 3667
_reflns_threshold_expression 'I > 2\s(I)'
_cod_data_source_file ja506693m_si_002.cif
_cod_data_source_block 2(iPr-pdt)
_cod_depositor_comments 'Adding full bibliography for 4122577--4122589.cif.'
_cod_database_code 4122585
_shelx_space_group_comment
;
The symmetry employed for this shelxl refinement is uniquely defined
by the following loop, which should always be used as a source of
symmetry information in preference to the above space-group names.
They are only intended as comments.
;
_shelx_estimated_absorpt_t_min 0.461
_shelx_estimated_absorpt_t_max 0.759
_shelxl_version_number 2014-3

loop_
_space_group_symop_operation_xyz
'x, y, z'
'-x, -y, -z'

loop_
_atom_site_label
_atom_site_type_symbol
_atom_site_fract_x
_atom_site_fract_y
_atom_site_fract_z
_atom_site_U_iso_or_equiv
_atom_site_adp_type
_atom_site_occupancy
_atom_site_site_symmetry_order
_atom_site_calc_flag
_atom_site_refinement_flags_posn
_atom_site_refinement_flags_adp
C1 C 0.49820(18) 0.26928(17) -0.06855(18) 0.0193(3) Uani 1 1 d . .
C2 C 0.42316(18) 0.32996(17) 0.19863(17) 0.0187(3) Uani 1 1 d . .
C3 C 0.42751(18) 0.06592(17) 0.19631(18) 0.0195(3) Uani 1 1 d . .
C4 C 0.67254(19) 0.28211(17) 0.38122(17) 0.0199(3) Uani 1 1 d . .
C5 C 0.68767(18) 0.01734(17) 0.37962(17) 0.0187(3) Uani 1 1 d . .
C6 C 0.94851(19) 0.18982(16) 0.23544(17) 0.0186(3) Uani 1 1 d . .
C7 C 0.89367(17) 0.40587(15) -0.09353(16) 0.0156(3) Uani 1 1 d . .
H7A H 0.8967 0.5041 -0.1587 0.019 Uiso 1 1 calc R U
H7B H 0.9903 0.3960 -0.0644 0.019 Uiso 1 1 calc R U
C8 C 0.89739(17) 0.14569(15) -0.09372(16) 0.0152(3) Uani 1 1 d . .
H8A H 0.9946 0.1391 -0.0656 0.018 Uiso 1 1 calc R U
H8B H 0.9013 0.0823 -0.1588 0.018 Uiso 1 1 calc R U
C9 C 0.88797(17) 0.29969(15) -0.18143(15) 0.0139(3) Uani 1 1 d . .
H9 H 0.7877 0.3065 -0.2059 0.017 Uiso 1 1 calc R U
C10 C 1.01426(18) 0.34214(16) -0.32759(16) 0.0168(3) Uani 1 1 d . .
H10 H 1.0006 0.4444 -0.3772 0.020 Uiso 1 1 calc R U
C11 C 1.17495(18) 0.33628(18) -0.30792(18) 0.0217(3) Uani 1 1 d . .
H11A H 1.1938 0.2370 -0.2614 0.033 Uiso 1 1 calc R U
H11B H 1.1859 0.3979 -0.2460 0.033 Uiso 1 1 calc R U
H11C H 1.2485 0.3701 -0.4037 0.033 Uiso 1 1 calc R U
C12 C 0.9957(2) 0.25241(19) -0.42976(17) 0.0237(3) Uani 1 1 d . .
H12A H 1.0692 0.2890 -0.5251 0.036 Uiso 1 1 calc R U
H12B H 0.8923 0.2590 -0.4423 0.036 Uiso 1 1 calc R U
H12C H 1.0135 0.1517 -0.3873 0.036 Uiso 1 1 calc R U
O1 O 0.46348(14) 0.29745(15) -0.17513(14) 0.0286(3) Uani 1 1 d . .
O2 O 0.34332(14) 0.39620(13) 0.26215(14) 0.0265(3) Uani 1 1 d . .
O3 O 0.34919(15) -0.03438(13) 0.25901(14) 0.0285(3) Uani 1 1 d . .
O4 O 0.62141(16) 0.33949(14) 0.46744(14) 0.0308(3) Uani 1 1 d . .
O5 O 0.64779(15) -0.08893(13) 0.46666(13) 0.0280(3) Uani 1 1 d . .
O6 O 1.07661(14) 0.19178(14) 0.22239(15) 0.0297(3) Uani 1 1 d . .
S1 S 0.74374(4) 0.07470(4) 0.07196(4) 0.01342(8) Uani 1 1 d . .
S2 S 0.73853(4) 0.39029(4) 0.07105(4) 0.01384(8) Uani 1 1 d . .
Fe1 Fe 0.55222(2) 0.22350(2) 0.10274(2) 0.01333(6) Uani 1 1 d . .
Fe2 Fe 0.74905(2) 0.18655(2) 0.24476(2) 0.01340(7) Uani 1 1 d . .

loop_
_atom_site_aniso_label
_atom_site_aniso_U_11
_atom_site_aniso_U_22
_atom_site_aniso_U_33
_atom_site_aniso_U_23
_atom_site_aniso_U_13
_atom_site_aniso_U_12
C1 0.0151(7) 0.0193(7) 0.0242(8) -0.0075(6) -0.0046(6) 0.0014(6)
C2 0.0142(7) 0.0189(7) 0.0214(7) -0.0021(6) -0.0053(6) -0.0024(6)
C3 0.0153(7) 0.0234(8) 0.0217(7) -0.0095(6) -0.0048(6) 0.0032(6)
C4 0.0194(8) 0.0207(7) 0.0185(7) -0.0028(6) -0.0056(6) -0.0015(6)
C5 0.0169(7) 0.0231(8) 0.0168(7) -0.0082(6) -0.0030(6) 0.0052(6)
C6 0.0209(8) 0.0189(7) 0.0178(7) -0.0068(6) -0.0061(6) 0.0011(6)
C7 0.0147(7) 0.0137(6) 0.0167(7) -0.0040(5) -0.0013(6) -0.0013(5)
C8 0.0138(7) 0.0148(6) 0.0147(7) -0.0040(5) 0.0000(5) 0.0023(5)
C9 0.0124(7) 0.0151(7) 0.0135(7) -0.0032(5) -0.0029(5) 0.0003(5)
C10 0.0179(7) 0.0169(7) 0.0133(7) -0.0026(5) -0.0014(6) -0.0004(6)
C11 0.0165(8) 0.0265(8) 0.0221(8) -0.0097(6) -0.0014(6) -0.0038(6)
C12 0.0234(8) 0.0331(9) 0.0156(7) -0.0090(6) -0.0041(6) -0.0020(7)
O1 0.0270(7) 0.0383(7) 0.0255(6) -0.0090(5) -0.0153(5) 0.0051(6)
O2 0.0218(6) 0.0267(6) 0.0297(6) -0.0109(5) -0.0012(5) 0.0065(5)
O3 0.0245(6) 0.0232(6) 0.0339(7) -0.0053(5) -0.0029(5) -0.0074(5)
O4 0.0399(8) 0.0300(6) 0.0235(6) -0.0145(5) -0.0027(6) 0.0031(6)
O5 0.0329(7) 0.0205(6) 0.0214(6) 0.0002(5) 0.0025(5) 0.0034(5)
O6 0.0182(6) 0.0349(7) 0.0409(8) -0.0157(6) -0.0110(5) 0.0026(5)
S1 0.01390(17) 0.01180(16) 0.01405(17) -0.00338(12) -0.00285(13) 0.00021(13)
S2 0.01358(17) 0.01251(16) 0.01556(17) -0.00483(13) -0.00301(13) 0.00048(13)
Fe1 0.01086(11) 0.01420(11) 0.01520(11) -0.00432(8) -0.00353(8) 0.00041(8)
Fe2 0.01334(12) 0.01483(11) 0.01227(11) -0.00393(8) -0.00351(8) 0.00062(8)

loop_
_atom_type_symbol
_atom_type_description
_atom_type_scat_dispersion_real
_atom_type_scat_dispersion_imag
_atom_type_scat_source
C C 0.0033 0.0016 'International Tables Vol C Tables 4.2.6.8 and 6.1.1.4'
H H 0.0000 0.0000 'International Tables Vol C Tables 4.2.6.8 and 6.1.1.4'
O O 0.0106 0.0060 'International Tables Vol C Tables 4.2.6.8 and 6.1.1.4'
S S 0.1246 0.1234 'International Tables Vol C Tables 4.2.6.8 and 6.1.1.4'
Fe Fe 0.3463 0.8444 'International Tables Vol C Tables 4.2.6.8 and 6.1.1.4'

loop_
_geom_angle_atom_site_label_1
_geom_angle_atom_site_label_2
_geom_angle_atom_site_label_3
_geom_angle
O1 C1 Fe1 179.53(16)
O2 C2 Fe1 178.22(15)
O3 C3 Fe1 178.27(15)
O4 C4 Fe2 178.20(16)
O5 C5 Fe2 178.99(15)
O6 C6 Fe2 176.57(15)
C9 C7 S2 117.10(11)
C9 C7 H7A 108.0
S2 C7 H7A 108.0
C9 C7 H7B 108.0
S2 C7 H7B 108.0
H7A C7 H7B 107.3
C9 C8 S1 116.87(10)
C9 C8 H8A 108.1
S1 C8 H8A 108.1
C9 C8 H8B 108.1
S1 C8 H8B 108.1
H8A C8 H8B 107.3
C7 C9 C8 111.69(12)
C7 C9 C10 109.98(12)
C8 C9 C10 112.12(12)
C7 C9 H9 107.6
C8 C9 H9 107.6
C10 C9 H9 107.6
C11 C10 C12 110.79(13)
C11 C10 C9 113.76(13)
C12 C10 C9 111.30(13)
C11 C10 H10 106.9
C12 C10 H10 106.9
C9 C10 H10 106.9
C10 C11 H11A 109.5
C10 C11 H11B 109.5
H11A C11 H11B 109.5
C10 C11 H11C 109.5
H11A C11 H11C 109.5
H11B C11 H11C 109.5
C10 C12 H12A 109.5
C10 C12 H12B 109.5
H12A C12 H12B 109.5
C10 C12 H12C 109.5
H12A C12 H12C 109.5
H12B C12 H12C 109.5
C8 S1 Fe2 111.36(5)
C8 S1 Fe1 113.84(5)
Fe2 S1 Fe1 67.654(12)
C7 S2 Fe2 110.86(5)
C7 S2 Fe1 113.70(5)
Fe2 S2 Fe1 67.481(13)
C3 Fe1 C2 90.61(7)
C3 Fe1 C1 98.69(7)
C2 Fe1 C1 99.28(7)
C3 Fe1 S1 87.44(5)
C2 Fe1 S1 155.46(5)
C1 Fe1 S1 105.20(5)
C3 Fe1 S2 156.38(5)
C2 Fe1 S2 87.39(5)
C1 Fe1 S2 104.86(5)
S1 Fe1 S2 84.738(15)
C3 Fe1 Fe2 101.31(5)
C2 Fe1 Fe2 100.52(5)
C1 Fe1 Fe2 151.55(5)
S1 Fe1 Fe2 56.096(11)
S2 Fe1 Fe2 56.127(11)
C6 Fe2 C5 99.83(7)
C6 Fe2 C4 102.49(7)
C5 Fe2 C4 90.34(7)
C6 Fe2 S1 101.06(5)
C5 Fe2 S1 88.07(5)
C4 Fe2 S1 156.33(5)
C6 Fe2 S2 100.81(5)
C5 Fe2 S2 159.13(5)
C4 Fe2 S2 88.22(5)
S1 Fe2 S2 84.995(14)
C6 Fe2 Fe1 146.13(5)
C5 Fe2 Fe1 103.67(5)
C4 Fe2 Fe1 101.43(5)
S1 Fe2 Fe1 56.250(11)
S2 Fe2 Fe1 56.392(12)

loop_
_geom_bond_atom_site_label_1
_geom_bond_atom_site_label_2
_geom_bond_distance
C1 O1 1.135(2)
C1 Fe1 1.8154(17)
C2 O2 1.137(2)
C2 Fe1 1.7996(17)
C3 O3 1.142(2)
C3 Fe1 1.7958(17)
C4 O4 1.132(2)
C4 Fe2 1.8151(17)
C5 O5 1.141(2)
C5 Fe2 1.7986(16)
C6 O6 1.142(2)
C6 Fe2 1.7974(17)
C7 C9 1.515(2)
C7 S2 1.8276(15)
C7 H7A 0.9900
C7 H7B 0.9900
C8 C9 1.5216(19)
C8 S1 1.8293(15)
C8 H8A 0.9900
C8 H8B 0.9900
C9 C10 1.552(2)
C9 H9 1.0000
C10 C11 1.524(2)
C10 C12 1.531(2)
C10 H10 1.0000
C11 H11A 0.9800
C11 H11B 0.9800
C11 H11C 0.9800
C12 H12A 0.9800
C12 H12B 0.9800
C12 H12C 0.9800
S1 Fe2 2.2521(4)
S1 Fe1 2.2561(4)
S2 Fe2 2.2557(4)
S2 Fe1 2.2627(4)
Fe1 Fe2 2.5097(3)

loop_
_geom_torsion_atom_site_label_1
_geom_torsion_atom_site_label_2
_geom_torsion_atom_site_label_3
_geom_torsion_atom_site_label_4
_geom_torsion
S2 C7 C9 C8 -63.00(15)
S2 C7 C9 C10 171.85(10)
S1 C8 C9 C7 62.28(16)
S1 C8 C9 C10 -173.76(11)
C7 C9 C10 C11 63.29(16)
C8 C9 C10 C11 -61.61(17)
C7 C9 C10 C12 -170.70(13)
C8 C9 C10 C12 64.40(17)
C9 C8 S1 Fe2 -67.74(12)
C9 C8 S1 Fe1 6.38(13)
C9 C7 S2 Fe2 68.65(12)
C9 C7 S2 Fe1 -5.07(13)
